data_2224056
loop_
_publ_author_name
'Fun, Hoong-Kun'
'Loh, Wan-Sin'
'Sarveswari, S.'
'Vijayakumar, V.'
'Reddy, B. Palakshi'

_publ_section_title
;
 1-(6-Chloro-2-methyl-4-phenyl-3-quinolyl)ethanone
;
_journal_coeditor_code WN2352
_journal_issue 11
_journal_name_full 'Acta Crystallographica Section E'
_journal_page_first o2688
_journal_page_last o2689
_journal_paper_doi 10.1107/S1600536809040306
_journal_volume 65
_journal_year 2009
_chemical_formula_iupac 'C18 H14 Cl N O'
_chemical_formula_moiety 'C18 H14 Cl N O'
_chemical_formula_sum 'C18 H14 Cl N O'
_chemical_formula_weight 295.75
_chemical_name_systematic
;
1-(6-Chloro-2-methyl-4-phenyl-3-quinolyl)ethanone
;
_space_group_IT_number 14
_symmetry_cell_setting monoclinic
_symmetry_space_group_name_Hall '-P 2yn'
_symmetry_space_group_name_H-M 'P 1 21/n 1'
_atom_sites_solution_hydrogens geom
_atom_sites_solution_primary direct
_atom_sites_solution_secondary difmap
_audit_creation_method SHELXL-97
_cell_angle_alpha 90.00
_cell_angle_beta 90.8870(10)
_cell_angle_gamma 90.00
_cell_formula_units_Z 4
_cell_length_a 10.4633(2)
_cell_length_b 7.79590(10)
_cell_length_c 17.5925(3)
_cell_measurement_reflns_used 9994
_cell_measurement_temperature 100
_cell_measurement_theta_max 37.64
_cell_measurement_theta_min 2.32
_cell_volume 1434.86(4)
_computing_cell_refinement 'SAINT (Bruker, 2005)'
_computing_data_collection 'APEX2 (Bruker, 2005)'
_computing_data_reduction 'SAINT (Bruker, 2005)'
_computing_molecular_graphics 'SHELXTL (Sheldrick, 2008)'
_computing_publication_material
;
SHELXTL (Sheldrick, 2008) and PLATON (Spek, 2009)
;
_computing_structure_refinement 'SHELXTL (Sheldrick, 2008)'
_computing_structure_solution 'SHELXTL (Sheldrick, 2008)'
_diffrn_ambient_temperature 100.00(10)
_diffrn_measured_fraction_theta_full 0.997
_diffrn_measured_fraction_theta_max 0.997
_diffrn_measurement_device_type
;
Bruker SMART APEXII CCD area-detector
;
_diffrn_measurement_method '\f and \w'
_diffrn_radiation_monochromator graphite
_diffrn_radiation_source 'fine-focus sealed tube'
_diffrn_radiation_type MoK\a
_diffrn_radiation_wavelength 0.71073
_diffrn_reflns_av_R_equivalents 0.0225
_diffrn_reflns_av_sigmaI/netI 0.0203
_diffrn_reflns_limit_h_max 16
_diffrn_reflns_limit_h_min -17
_diffrn_reflns_limit_k_max 12
_diffrn_reflns_limit_k_min -13
_diffrn_reflns_limit_l_max 30
_diffrn_reflns_limit_l_min -30
_diffrn_reflns_number 32340
_diffrn_reflns_theta_full 37.64
_diffrn_reflns_theta_max 37.64
_diffrn_reflns_theta_min 2.28
_diffrn_standards_number 0
_exptl_absorpt_coefficient_mu 0.264
_exptl_absorpt_correction_T_max 0.9315
_exptl_absorpt_correction_T_min 0.8651
_exptl_absorpt_correction_type multi-scan
_exptl_absorpt_process_details '(<i>SADABS</i>; Bruker, 2005)'
_exptl_crystal_colour yellow
_exptl_crystal_density_diffrn 1.369
_exptl_crystal_density_method 'not measured'
_exptl_crystal_description block
_exptl_crystal_F_000 616
_exptl_crystal_size_max 0.57
_exptl_crystal_size_mid 0.34
_exptl_crystal_size_min 0.27
_refine_diff_density_max 0.579
_refine_diff_density_min -0.241
_refine_ls_extinction_method none
_refine_ls_goodness_of_fit_ref 1.072
_refine_ls_hydrogen_treatment constr
_refine_ls_matrix_type full
_refine_ls_number_parameters 192
_refine_ls_number_reflns 7613
_refine_ls_number_restraints 0
_refine_ls_restrained_S_all 1.072
_refine_ls_R_factor_all 0.0428
_refine_ls_R_factor_gt 0.0363
_refine_ls_shift/su_max_lt 0.001
_refine_ls_shift/su_mean 0.000
_refine_ls_structure_factor_coef Fsqd
_refine_ls_weighting_details 'calc w=1/[\s^2^(Fo^2^)+(0.0574P)^2^+0.2858P] where P=(Fo^2^+2Fc^2^)/3'
_refine_ls_weighting_scheme calc
_refine_ls_wR_factor_gt 0.1025
_refine_ls_wR_factor_ref 0.1071
_reflns_number_gt 6588
_reflns_number_total 7613
_reflns_threshold_expression I>2\s(I)
_cod_data_source_file wn2352.cif
_cod_data_source_block I
_cod_depositor_comments
;
The following automatic conversions were performed:
'_symmetry_cell_setting' value 'Monoclinic' changed to 'monoclinic'
according to '/home/saulius/struct/CIF-dictionaries/cif_core.dic'
dictionary named 'cif_core.dic' version 2.4.1 from 2010-06-29.

Automatic conversion script
Id: cif_fix_enum 1527 2010-12-29 10:47:43Z saulius 

The following automatic conversions were performed:

'_symmetry_cell_setting' value 'Monoclinic' changed to 'monoclinic'
according to /home/saulius/struct/CIF-dictionaries/cif_core.dic
dictionary named 'cif_core.dic' version 2.4.1 from 2010-06-29.

Automatic conversion script
Id: cif_fix_values 1715 2011-07-08 13:25:40Z adriana 
;
_cod_original_sg_symbol_H-M 'P 21/n'
_cod_database_code 2224056
_cod_database_fobs_code 2224056

loop_
_symmetry_equiv_pos_as_xyz
'x, y, z'
'-x+1/2, y+1/2, -z+1/2'
'-x, -y, -z'
'x-1/2, -y-1/2, z-1/2'

loop_
_atom_site_type_symbol
_atom_site_label
_atom_site_fract_x
_atom_site_fract_y
_atom_site_fract_z
_atom_site_U_iso_or_equiv
_atom_site_adp_type
_atom_site_calc_flag
_atom_site_refinement_flags
_atom_site_occupancy
_atom_site_disorder_assembly
_atom_site_disorder_group
Cl Cl1 1.179322(16) 0.65521(3) 0.247848(10) 0.02152(5) Uani d . 1 . .
O O1 0.56817(6) 0.27543(9) 0.51440(4) 0.02585(12) Uani d . 1 . .
N N1 0.98196(6) 0.23575(8) 0.49910(3) 0.01532(10) Uani d . 1 . .
C C1 0.98802(6) 0.50843(9) 0.32517(4) 0.01414(10) Uani d . 1 . .
H H1A 0.9336 0.5589 0.2894 0.017 Uiso calc R 1 . .
C C2 1.11760(6) 0.53229(9) 0.32124(4) 0.01548(11) Uani d . 1 . .
C C3 1.20321(6) 0.46250(9) 0.37595(4) 0.01719(11) Uani d . 1 . .
H H3A 1.2907 0.4809 0.3723 0.021 Uiso calc R 1 . .
C C4 1.15518(6) 0.36706(9) 0.43465(4) 0.01614(11) Uani d . 1 . .
H H4A 1.2107 0.3226 0.4714 0.019 Uiso calc R 1 . .
C C5 1.02224(6) 0.33535(8) 0.43995(4) 0.01347(10) Uani d . 1 . .
C C6 0.93765(6) 0.40614(8) 0.38437(3) 0.01243(10) Uani d . 1 . .
C C7 0.80451(6) 0.36943(8) 0.39077(3) 0.01238(10) Uani d . 1 . .
C C8 0.76613(6) 0.26872(8) 0.45085(3) 0.01334(10) Uani d . 1 . .
C C9 0.85868(6) 0.20413(9) 0.50445(4) 0.01465(10) Uani d . 1 . .
C C10 0.70864(6) 0.44156(8) 0.33610(3) 0.01260(10) Uani d . 1 . .
C C11 0.70861(6) 0.39520(9) 0.25902(4) 0.01491(10) Uani d . 1 . .
H H11A 0.7714 0.3219 0.2410 0.018 Uiso calc R 1 . .
C C12 0.61476(6) 0.45857(9) 0.20938(4) 0.01612(11) Uani d . 1 . .
H H12A 0.6143 0.4263 0.1585 0.019 Uiso calc R 1 . .
C C13 0.52150(6) 0.57038(9) 0.23602(4) 0.01573(11) Uani d . 1 . .
H H13A 0.4589 0.6126 0.2029 0.019 Uiso calc R 1 . .
C C14 0.52217(6) 0.61880(9) 0.31229(4) 0.01545(11) Uani d . 1 . .
H H14A 0.4607 0.6947 0.3298 0.019 Uiso calc R 1 . .
C C15 0.61476(6) 0.55367(9) 0.36233(4) 0.01429(10) Uani d . 1 . .
H H15A 0.6141 0.5849 0.4133 0.017 Uiso calc R 1 . .
C C16 0.81736(8) 0.09262(10) 0.56922(4) 0.02031(13) Uani d . 1 . .
H H16B 0.8914 0.0471 0.5951 0.030 Uiso calc R 1 . .
H H16C 0.7660 -0.0001 0.5499 0.030 Uiso calc R 1 . .
H H16A 0.7683 0.1595 0.6041 0.030 Uiso calc R 1 . .
C C17 0.62761(6) 0.22144(9) 0.46068(4) 0.01645(11) Uani d . 1 . .
C C18 0.56993(9) 0.09744(14) 0.40461(5) 0.02852(17) Uani d . 1 . .
H H18A 0.4785 0.1000 0.4083 0.043 Uiso calc R 1 . .
H H18B 0.6004 -0.0162 0.4156 0.043 Uiso calc R 1 . .
H H18C 0.5940 0.1292 0.3541 0.043 Uiso calc R 1 . .

loop_
_atom_site_aniso_label
_atom_site_aniso_U_11
_atom_site_aniso_U_22
_atom_site_aniso_U_33
_atom_site_aniso_U_12
_atom_site_aniso_U_13
_atom_site_aniso_U_23
Cl1 0.01532(7) 0.02794(10) 0.02141(8) -0.00307(5) 0.00332(5) 0.00537(6)
O1 0.0226(3) 0.0312(3) 0.0242(3) 0.0004(2) 0.0103(2) -0.0010(2)
N1 0.0162(2) 0.0145(2) 0.0153(2) 0.00089(17) -0.00179(17) 0.00089(17)
C1 0.0122(2) 0.0158(2) 0.0145(2) 0.00001(19) 0.00039(18) 0.00054(19)
C2 0.0132(2) 0.0166(3) 0.0167(2) -0.00137(19) 0.00138(19) 0.0000(2)
C3 0.0123(2) 0.0174(3) 0.0219(3) -0.0004(2) -0.0010(2) -0.0008(2)
C4 0.0133(2) 0.0153(3) 0.0197(3) 0.00069(19) -0.0032(2) -0.0008(2)
C5 0.0136(2) 0.0125(2) 0.0143(2) 0.00098(18) -0.00177(18) -0.00102(18)
C6 0.0118(2) 0.0130(2) 0.0125(2) 0.00046(18) -0.00022(17) -0.00075(18)
C7 0.0121(2) 0.0135(2) 0.0115(2) 0.00065(17) 0.00041(17) -0.00052(18)
C8 0.0136(2) 0.0143(2) 0.0122(2) 0.00014(18) 0.00090(18) -0.00009(18)
C9 0.0168(2) 0.0135(2) 0.0136(2) 0.00065(19) -0.00055(19) 0.00067(19)
C10 0.0108(2) 0.0151(2) 0.0119(2) -0.00022(18) 0.00032(17) 0.00094(18)
C11 0.0140(2) 0.0181(3) 0.0127(2) 0.0014(2) 0.00037(18) -0.0009(2)
C12 0.0151(2) 0.0200(3) 0.0132(2) -0.0002(2) -0.00113(19) 0.0002(2)
C13 0.0127(2) 0.0181(3) 0.0164(2) -0.00090(19) -0.00199(19) 0.0024(2)
C14 0.0116(2) 0.0171(3) 0.0176(3) 0.00086(19) 0.00059(19) 0.0011(2)
C15 0.0122(2) 0.0171(3) 0.0136(2) 0.00082(19) 0.00122(18) -0.00023(19)
C16 0.0232(3) 0.0199(3) 0.0177(3) 0.0000(2) 0.0000(2) 0.0065(2)
C17 0.0150(2) 0.0194(3) 0.0150(2) -0.0010(2) 0.00195(19) 0.0031(2)
C18 0.0256(4) 0.0377(5) 0.0222(3) -0.0151(3) 0.0014(3) -0.0032(3)

loop_
_atom_type_symbol
_atom_type_description
_atom_type_scat_dispersion_real
_atom_type_scat_dispersion_imag
_atom_type_scat_source
C C 0.0033 0.0016 'International Tables Vol C Tables 4.2.6.8 and 6.1.1.4'
H H 0.0000 0.0000 'International Tables Vol C Tables 4.2.6.8 and 6.1.1.4'
N N 0.0061 0.0033 'International Tables Vol C Tables 4.2.6.8 and 6.1.1.4'
O O 0.0106 0.0060 'International Tables Vol C Tables 4.2.6.8 and 6.1.1.4'
Cl Cl 0.1484 0.1585 'International Tables Vol C Tables 4.2.6.8 and 6.1.1.4'

loop_
_geom_angle_atom_site_label_1
_geom_angle_atom_site_label_2
_geom_angle_atom_site_label_3
_geom_angle_site_symmetry_1
_geom_angle_site_symmetry_3
_geom_angle
_geom_angle_publ_flag
C9 N1 C5 . . 118.23(6) ?
C2 C1 C6 . . 119.46(6) ?
C2 C1 H1A . . 120.3 ?
C6 C1 H1A . . 120.3 ?
C1 C2 C3 . . 122.01(6) ?
C1 C2 Cl1 . . 119.39(5) ?
C3 C2 Cl1 . . 118.59(5) ?
C4 C3 C2 . . 119.00(6) ?
C4 C3 H3A . . 120.5 ?
C2 C3 H3A . . 120.5 ?
C3 C4 C5 . . 120.97(6) ?
C3 C4 H4A . . 119.5 ?
C5 C4 H4A . . 119.5 ?
N1 C5 C4 . . 117.56(6) ?
N1 C5 C6 . . 123.19(6) ?
C4 C5 C6 . . 119.25(6) ?
C1 C6 C5 . . 119.27(6) ?
C1 C6 C7 . . 122.95(6) ?
C5 C6 C7 . . 117.78(6) ?
C8 C7 C6 . . 118.01(6) ?
C8 C7 C10 . . 120.53(5) ?
C6 C7 C10 . . 121.43(5) ?
C7 C8 C9 . . 120.13(6) ?
C7 C8 C17 . . 121.19(6) ?
C9 C8 C17 . . 118.67(6) ?
N1 C9 C8 . . 122.66(6) ?
N1 C9 C16 . . 117.12(6) ?
C8 C9 C16 . . 120.21(6) ?
C15 C10 C11 . . 119.35(6) ?
C15 C10 C7 . . 119.49(5) ?
C11 C10 C7 . . 121.13(6) ?
C12 C11 C10 . . 120.24(6) ?
C12 C11 H11A . . 119.9 ?
C10 C11 H11A . . 119.9 ?
C11 C12 C13 . . 120.03(6) ?
C11 C12 H12A . . 120.0 ?
C13 C12 H12A . . 120.0 ?
C14 C13 C12 . . 119.97(6) ?
C14 C13 H13A . . 120.0 ?
C12 C13 H13A . . 120.0 ?
C13 C14 C15 . . 120.14(6) ?
C13 C14 H14A . . 119.9 ?
C15 C14 H14A . . 119.9 ?
C14 C15 C10 . . 120.25(6) ?
C14 C15 H15A . . 119.9 ?
C10 C15 H15A . . 119.9 ?
C9 C16 H16B . . 109.5 ?
C9 C16 H16C . . 109.5 ?
H16B C16 H16C . . 109.5 ?
C9 C16 H16A . . 109.5 ?
H16B C16 H16A . . 109.5 ?
H16C C16 H16A . . 109.5 ?
O1 C17 C18 . . 121.94(7) ?
O1 C17 C8 . . 120.60(7) ?
C18 C17 C8 . . 117.34(6) ?
C17 C18 H18A . . 109.5 ?
C17 C18 H18B . . 109.5 ?
H18A C18 H18B . . 109.5 ?
C17 C18 H18C . . 109.5 ?
H18A C18 H18C . . 109.5 ?
H18B C18 H18C . . 109.5 ?

loop_
_geom_bond_atom_site_label_1
_geom_bond_atom_site_label_2
_geom_bond_site_symmetry_2
_geom_bond_distance
_geom_bond_publ_flag
Cl1 C2 . 1.7401(7) ?
O1 C17 . 1.2146(9) ?
N1 C9 . 1.3181(9) ?
N1 C5 . 1.3701(9) ?
C1 C2 . 1.3714(9) ?
C1 C6 . 1.4196(9) ?
C1 H1A . 0.9300 ?
C2 C3 . 1.4137(10) ?
C3 C4 . 1.3742(10) ?
C3 H3A . 0.9300 ?
C4 C5 . 1.4173(9) ?
C4 H4A . 0.9300 ?
C5 C6 . 1.4203(9) ?
C6 C7 . 1.4284(9) ?
C7 C8 . 1.3813(9) ?
C7 C10 . 1.4891(9) ?
C8 C9 . 1.4325(9) ?
C8 C17 . 1.5081(9) ?
C9 C16 . 1.5021(10) ?
C10 C15 . 1.3985(9) ?
C10 C11 . 1.4032(9) ?
C11 C12 . 1.3944(9) ?
C11 H11A . 0.9300 ?
C12 C13 . 1.3949(10) ?
C12 H12A . 0.9300 ?
C13 C14 . 1.3937(10) ?
C13 H13A . 0.9300 ?
C14 C15 . 1.3947(9) ?
C14 H14A . 0.9300 ?
C15 H15A . 0.9300 ?
C16 H16B . 0.9600 ?
C16 H16C . 0.9600 ?
C16 H16A . 0.9600 ?
C17 C18 . 1.5012(11) ?
C18 H18A . 0.9600 ?
C18 H18B . 0.9600 ?
C18 H18C . 0.9600 ?

loop_
_geom_hbond_atom_site_label_D
_geom_hbond_atom_site_label_H
_geom_hbond_atom_site_label_A
_geom_hbond_site_symmetry_A
_geom_hbond_distance_DH
_geom_hbond_distance_HA
_geom_hbond_distance_DA
_geom_hbond_angle_DHA
_geom_hbond_publ_flag
C15 H15A O1 3_666 0.9300 2.5500 3.2047(10) 128.00 yes
C11 H11A Cg1 2_645 0.9300 2.78 3.6416(7) 155 yes
C13 H13A Cg2 2_655 0.9300 2.92 3.6255(8) 133 yes

loop_
_geom_torsion_atom_site_label_1
_geom_torsion_atom_site_label_2
_geom_torsion_atom_site_label_3
_geom_torsion_atom_site_label_4
_geom_torsion_site_symmetry_1
_geom_torsion_site_symmetry_2
_geom_torsion_site_symmetry_3
_geom_torsion_site_symmetry_4
_geom_torsion
_geom_torsion_publ_flag
C6 C1 C2 C3 . . . . -2.09(10) ?
C6 C1 C2 Cl1 . . . . 179.09(5) ?
C1 C2 C3 C4 . . . . 0.36(11) ?
Cl1 C2 C3 C4 . . . . 179.19(5) ?
C2 C3 C4 C5 . . . . 1.27(10) ?
C9 N1 C5 C4 . . . . -179.52(6) ?
C9 N1 C5 C6 . . . . 0.11(10) ?
C3 C4 C5 N1 . . . . 178.51(6) ?
C3 C4 C5 C6 . . . . -1.13(10) ?
C2 C1 C6 C5 . . . . 2.18(10) ?
C2 C1 C6 C7 . . . . -177.46(6) ?
N1 C5 C6 C1 . . . . 179.78(6) ?
C4 C5 C6 C1 . . . . -0.60(9) ?
N1 C5 C6 C7 . . . . -0.57(9) ?
C4 C5 C6 C7 . . . . 179.06(6) ?
C1 C6 C7 C8 . . . . -179.83(6) ?
C5 C6 C7 C8 . . . . 0.52(9) ?
C1 C6 C7 C10 . . . . -1.79(10) ?
C5 C6 C7 C10 . . . . 178.56(6) ?
C6 C7 C8 C9 . . . . -0.08(9) ?
C10 C7 C8 C9 . . . . -178.14(6) ?
C6 C7 C8 C17 . . . . -178.81(6) ?
C10 C7 C8 C17 . . . . 3.13(9) ?
C5 N1 C9 C8 . . . . 0.38(10) ?
C5 N1 C9 C16 . . . . 179.18(6) ?
C7 C8 C9 N1 . . . . -0.40(10) ?
C17 C8 C9 N1 . . . . 178.37(6) ?
C7 C8 C9 C16 . . . . -179.17(6) ?
C17 C8 C9 C16 . . . . -0.40(9) ?
C8 C7 C10 C15 . . . . 61.18(9) ?
C6 C7 C10 C15 . . . . -116.81(7) ?
C8 C7 C10 C11 . . . . -116.99(7) ?
C6 C7 C10 C11 . . . . 65.01(9) ?
C15 C10 C11 C12 . . . . -0.88(10) ?
C7 C10 C11 C12 . . . . 177.30(6) ?
C10 C11 C12 C13 . . . . 0.91(10) ?
C11 C12 C13 C14 . . . . 0.02(10) ?
C12 C13 C14 C15 . . . . -0.97(10) ?
C13 C14 C15 C10 . . . . 1.00(10) ?
C11 C10 C15 C14 . . . . -0.07(10) ?
C7 C10 C15 C14 . . . . -178.28(6) ?
C7 C8 C17 O1 . . . . -113.46(8) ?
C9 C8 C17 O1 . . . . 67.78(9) ?
C7 C8 C17 C18 . . . . 70.31(9) ?
C9 C8 C17 C18 . . . . -108.45(8) ?

loop_
_cod_related_entry_id
_cod_related_entry_database
_cod_related_entry_code
1 ChemSpider 585269
